data_7028573
loop_
_publ_author_name
'Madsen, Solveig R.'
'Thomsen, Maja K.'
'Scheins, Stephan'
'Chen, Yu-Sheng'
'Finkelmeier, Nils'
'Stalke, Dietmar'
'Overgaard, Jacob'
'Iversen, Bo B.'

_publ_section_title
;
 A structural study of a three-membered linear metal chain compound at
 elevated pressure.
;
_journal_issue 3
_journal_name_full 'Dalton transactions (Cambridge, England : 2003)'
_journal_page_first 1313
_journal_page_last 1320
_journal_paper_doi 10.1039/c3dt52035h
_journal_volume 43
_journal_year 2014
_chemical_formula_moiety 'C40 H32 Cl2 Co3 N12, C H2 Cl2'
_chemical_formula_sum 'C41 H34 Cl4 Co3 N12'
_chemical_formula_weight 1013.45
_chemical_name_systematic
;
 ?
;
_space_group_crystal_system orthorhombic
_space_group_IT_number 34
_space_group_name_Hall 'P 2 -2n'
_space_group_name_H-M_alt 'P n n 2'
_symmetry_space_group_name_Hall 'P 2 -2n'
_symmetry_space_group_name_H-M 'P n n 2'
_atom_sites_solution_hydrogens geom
_audit_creation_date 2013-05-22
_audit_creation_method
;
  Olex2 1.2
  (compiled Apr  9 2013 14:10:59, GUI svn.r4458)
;
_cell_angle_alpha 90
_cell_angle_beta 90
_cell_angle_gamma 90
_cell_formula_units_Z 2
_cell_length_a 14.0472(12)
_cell_length_b 12.9062(14)
_cell_length_c 11.2407(5)
_cell_measurement_pressure 0.0(0)
_cell_measurement_reflns_used 2491
_cell_measurement_temperature 293.4(9)
_cell_measurement_theta_max 28.4724
_cell_measurement_theta_min 1.8080
_cell_volume 2037.9(3)
_computing_cell_refinement
;
CrysAlisPro, Agilent Technologies,
Version 1.171.35.21 (release 20-01-2012 CrysAlis171 .NET)
(compiled Jan 23 2012,18:06:46)
;
_computing_data_collection
;
CrysAlisPro, Agilent Technologies,
Version 1.171.35.21 (release 20-01-2012 CrysAlis171 .NET)
(compiled Jan 23 2012,18:06:46)
;
_computing_data_reduction
;
CrysAlisPro, Agilent Technologies,
Version 1.171.35.21 (release 20-01-2012 CrysAlis171 .NET)
(compiled Jan 23 2012,18:06:46)
;
_computing_molecular_graphics
;
O. V. Dolomanov, L. J. Bourhis, R. J. Gildea, J. A. K. Howard and H. Puschmann,
OLEX2: a complete structure solution, refinement and analysis program.
J. Appl. Cryst. (2009). 42, 339-341.
;
_computing_publication_material
;
O. V. Dolomanov, L. J. Bourhis, R. J. Gildea, J. A. K. Howard and H. Puschmann,
OLEX2: a complete structure solution, refinement and analysis program.
J. Appl. Cryst. (2009). 42, 339-341.
;
_computing_structure_refinement
;
XL, G.M. Sheldrick, Acta Cryst.
(2008). A64, 112-122
;
_computing_structure_solution
;
XS, G.M. Sheldrick, Acta Cryst.
(2008). A64, 112-122
;
_diffrn_ambient_pressure 0.0(0)
_diffrn_ambient_temperature 293.4(9)
_diffrn_detector_area_resol_mean 10.3590
_diffrn_measured_fraction_theta_full 0.584
_diffrn_measured_fraction_theta_max 0.500
_diffrn_measurement_details
;
  1 omega  -31.00   -4.00   1.0000   80.0000
omega____ theta____ kappa____ phi______ frames
    -       18.7556  114.0000  135.0000 27

  2 omega  -11.00   39.00   1.0000   80.0000
omega____ theta____ kappa____ phi______ frames
    -       18.7556  -57.0000 -150.0000 50

  3 omega  -34.00   -9.00   1.0000   80.0000
omega____ theta____ kappa____ phi______ frames
    -      -19.6931   53.0000  162.0000 25

  4 omega  -38.00   14.00   1.0000   80.0000
omega____ theta____ kappa____ phi______ frames
    -      -19.6931   26.0000   -7.0000 52

  5 omega   -1.00   27.00   1.0000   80.0000
omega____ theta____ kappa____ phi______ frames
    -      -19.6931  -97.0000   35.0000 28

  6 omega    4.00   78.00   1.0000   80.0000
omega____ theta____ kappa____ phi______ frames
    -       18.7556 -114.0000   45.0000 74

  7 omega  -32.00    5.00   1.0000   80.0000
omega____ theta____ kappa____ phi______ frames
    -       18.7556   97.0000  -35.0000 37

  8 omega  -38.00   44.00   1.0000   80.0000
omega____ theta____ kappa____ phi______ frames
    -      -19.6931   38.0000  150.0000 82

  9 omega  -13.00   24.00   1.0000   80.0000
omega____ theta____ kappa____ phi______ frames
    -      -19.6931  -81.0000   29.0000 37
;
_diffrn_measurement_device_type 'SuperNova, Single source at offset), Atlas'
_diffrn_measurement_method '\w scans'
_diffrn_orient_matrix_UB_11 0.0338927000
_diffrn_orient_matrix_UB_12 0.0407277000
_diffrn_orient_matrix_UB_13 -0.0013760000
_diffrn_orient_matrix_UB_21 0.0237021000
_diffrn_orient_matrix_UB_22 -0.0245559000
_diffrn_orient_matrix_UB_23 -0.0480592000
_diffrn_orient_matrix_UB_31 -0.0289838000
_diffrn_orient_matrix_UB_32 0.0275229000
_diffrn_orient_matrix_UB_33 -0.0408681000
_diffrn_radiation_monochromator mirror
_diffrn_radiation_type 'Mo K\a'
_diffrn_radiation_wavelength 0.7107
_diffrn_reflns_av_R_equivalents 0.0648
_diffrn_reflns_av_unetI/netI 0.0948
_diffrn_reflns_Laue_measured_fraction_full 0.584
_diffrn_reflns_Laue_measured_fraction_max 0.500
_diffrn_reflns_limit_h_max 15
_diffrn_reflns_limit_h_min -14
_diffrn_reflns_limit_k_max 13
_diffrn_reflns_limit_k_min -12
_diffrn_reflns_limit_l_max 15
_diffrn_reflns_limit_l_min -14
_diffrn_reflns_number 8911
_diffrn_reflns_point_group_measured_fraction_full 0.575
_diffrn_reflns_point_group_measured_fraction_max 0.478
_diffrn_reflns_theta_full 25.242
_diffrn_reflns_theta_max 28.535
_diffrn_reflns_theta_min 2.143
_diffrn_source 'SuperNova (Mo) X-ray Source'
_exptl_absorpt_coefficient_mu 1.520
_exptl_absorpt_correction_T_max 1.00000
_exptl_absorpt_correction_T_min 0.80087
_exptl_absorpt_correction_type multi-scan
_exptl_absorpt_process_details
;
CrysAlisPro, Agilent Technologies,
Version 1.171.35.21 (release 20-01-2012 CrysAlis171 .NET)
(compiled Jan 23 2012,18:06:46)
Empirical absorption correction using spherical harmonics,
 implemented in SCALE3 ABSPACK scaling algorithm.
;
_exptl_crystal_colour 'dark green'
_exptl_crystal_density_diffrn 1.65
_exptl_crystal_density_method 'not measured'
_exptl_crystal_description prism
_exptl_crystal_F_000 1026
_exptl_crystal_size_max 0.1612
_exptl_crystal_size_mid 0.1166
_exptl_crystal_size_min 0.05
_refine_diff_density_max 0.440
_refine_diff_density_min -0.466
_refine_diff_density_rms 0.084
_refine_ls_abs_structure_details
;
 Classical Flack method preferred over Parsons because s.u. lower.
;
_refine_ls_abs_structure_Flack -0.09(6)
_refine_ls_extinction_method none
_refine_ls_goodness_of_fit_ref 1.037
_refine_ls_hydrogen_treatment constr
_refine_ls_matrix_type full
_refine_ls_number_parameters 153
_refine_ls_number_reflns 2480
_refine_ls_number_restraints 583
_refine_ls_restrained_S_all 1.013
_refine_ls_R_factor_all 0.1209
_refine_ls_R_factor_gt 0.0558
_refine_ls_shift/su_max 0.000
_refine_ls_shift/su_mean 0.000
_refine_ls_structure_factor_coef Fsqd
_refine_ls_weighting_details
;
 w=1/[\s^2^(Fo^2^)+(0.0657P)^2^+0.3478P]
 where P=(Fo^2^+2Fc^2^)/3
;
_refine_ls_weighting_scheme calc
_refine_ls_wR_factor_gt 0.1194
_refine_ls_wR_factor_ref 0.1530
_reflns_Friedel_coverage 0.821
_reflns_Friedel_fraction_full 0.565
_reflns_Friedel_fraction_max 0.454
_reflns_number_gt 1449
_reflns_number_total 2480
_reflns_threshold_expression 'I > 2\s(I)'
_cod_data_source_file c3dt52035h.txt
_cod_data_source_block c1a
_cod_database_code 7028573
_chemical_oxdiff_formula 'Co3 Cl4 C42 N12 H40'
_reflns_odcompleteness_completeness 63.57
_reflns_odcompleteness_iscentric 1
_reflns_odcompleteness_theta 20.77
_olex2_refinement_description
;
1. Fixed Uiso
 At 1.2 times of:
  All C(H) groups, All C(H,H) groups
2. Restrained distances
 Cl2B-C21B
 1.79 with sigma of 0.05
 C21B-Cl3B
 1.79 with sigma of 0.05
 Cl3B-Cl2B
 2.9 with sigma of 0.1
3. Restrained planarity
 N1, C1, C2, C3, C4, C5
 with sigma of 0.1
 N2, C6, C7, C8, C9, C10
 with sigma of 0.1
 N3, C11, C12, C13, C14, C15
 with sigma of 0.1
 N4, C16, C17, C18, C19, C20
 with sigma of 0.1
4. Uiso/Uaniso restraints and constraints
C21A \\sim C21B \\sim Cl2A \\sim Cl3B \\sim Cl3A \\sim Cl2B: within 5A with sigma of 0.03 and sigma for terminal atoms of 0.03
5. Same fragment restrains
{N2, C6, C7, C8, C9, C10}
{N3, C11, C12, C13, C14, C15}
{N4, C16, C17, C18, C19, C20}
{N1, C5, C4, C3, C2, C1}
{C1, C2, C3, C4, C5, N1}
as
{N1, C1, C2, C3, C4, C5}
6. Others
 0.5*Sof(C21A)=0.5*Sof(H21A)=0.5*Sof(H21B)=0.5*Sof(Cl2A)=0.5*Sof(Cl3A)=1-0.5*
 Sof(C21B)=1-0.5*Sof(H21C)=1-0.5*Sof(H21D)=1-0.5*Sof(Cl2B)=1-0.5*Sof(Cl3B)
7.a Secondary CH2 refined with riding coordinates:
 C21A(H21A,H21B), C21B(H21C,H21D)
7.b Aromatic/amide H refined with riding coordinates:
 C2(H2), C3(H3), C4(H4), C5(H5), C7(H7), C8(H8), C9(H9), C10(H10), C11(H11),
 C12(H12), C13(H13), C14(H14), C16(H16), C17(H17), C18(H18), C19(H19)
;
_shelx_space_group_comment
;
The symmetry employed for this shelxl refinement is uniquely defined
by the following loop, which should always be used as a source of
symmetry information in preference to the above space-group names.
They are only intended as comments.
;
_shelxl_version_number 2013-2

loop_
_space_group_symop_operation_xyz
'x, y, z'
'-x, -y, z'
'-x+1/2, y+1/2, z+1/2'
'x+1/2, -y+1/2, z+1/2'

loop_
_atom_site_label
_atom_site_type_symbol
_atom_site_fract_x
_atom_site_fract_y
_atom_site_fract_z
_atom_site_U_iso_or_equiv
_atom_site_adp_type
_atom_site_occupancy
_atom_site_site_symmetry_order
_atom_site_calc_flag
_atom_site_refinement_flags_posn
_atom_site_refinement_flags_adp
_atom_site_refinement_flags_occupancy
_atom_site_disorder_assembly
_atom_site_disorder_group
N1 N 0.5345(7) 0.6737(8) -0.1600(7) 0.036(3) Uiso 1 1 d D . . . .
C1 C 0.4586(9) 0.6194(9) -0.1994(9) 0.035(3) Uiso 1 1 d D . . . .
C2 C 0.4267(10) 0.6301(11) -0.3160(10) 0.054(4) Uiso 1 1 d D . . . .
H2 H 0.3740 0.5929 -0.3419 0.065 Uiso 1 1 calc R U . . .
C3 C 0.4728(10) 0.6952(11) -0.3923(10) 0.055(4) Uiso 1 1 d D . . . .
H3 H 0.4519 0.7030 -0.4703 0.066 Uiso 1 1 calc R U . . .
C4 C 0.5503(11) 0.7487(13) -0.3519(11) 0.063(4) Uiso 1 1 d D . . . .
H4 H 0.5824 0.7932 -0.4030 0.076 Uiso 1 1 calc R U . . .
C5 C 0.5809(9) 0.7378(10) -0.2382(10) 0.045(4) Uiso 1 1 d D . . . .
H5 H 0.6342 0.7744 -0.2128 0.054 Uiso 1 1 calc R U . . .
N2 N 0.4717(8) 0.7202(10) 0.0692(8) 0.041(3) Uiso 1 1 d D . . . .
C6 C 0.4026(8) 0.6606(10) 0.1191(9) 0.042(4) Uiso 1 1 d D . . . .
C7 C 0.3212(9) 0.7100(12) 0.1589(10) 0.049(4) Uiso 1 1 d D . . . .
H7 H 0.2726 0.6704 0.1917 0.059 Uiso 1 1 calc R U . . .
C8 C 0.3099(11) 0.8141(12) 0.1517(12) 0.064(5) Uiso 1 1 d D . . . .
H8 H 0.2560 0.8453 0.1836 0.076 Uiso 1 1 calc R U . . .
C9 C 0.3778(10) 0.8729(11) 0.0978(11) 0.055(4) Uiso 1 1 d D . . . .
H9 H 0.3704 0.9442 0.0895 0.066 Uiso 1 1 calc R U . . .
C10 C 0.4575(10) 0.8232(11) 0.0561(11) 0.055(4) Uiso 1 1 d D . . . .
H10 H 0.5038 0.8621 0.0172 0.066 Uiso 1 1 calc R U . . .
N3 N 0.6931(8) 0.5675(9) -0.0609(8) 0.047(3) Uiso 1 1 d D . . . .
C11 C 0.7848(10) 0.5989(12) -0.0421(10) 0.061(5) Uiso 1 1 d D . . . .
H11 H 0.7968 0.6585 0.0019 0.074 Uiso 1 1 calc R U . . .
C12 C 0.8599(11) 0.5422(13) -0.0886(13) 0.078(6) Uiso 1 1 d D . . . .
H12 H 0.9224 0.5629 -0.0752 0.093 Uiso 1 1 calc R U . . .
C13 C 0.8412(12) 0.4564(14) -0.1538(14) 0.086(6) Uiso 1 1 d D . . . .
H13 H 0.8916 0.4199 -0.1873 0.104 Uiso 1 1 calc R U . . .
C14 C 0.7502(10) 0.4217(12) -0.1716(12) 0.061(4) Uiso 1 1 d D . . . .
H14 H 0.7385 0.3626 -0.2167 0.073 Uiso 1 1 calc R U . . .
C15 C 0.6754(9) 0.4776(11) -0.1202(10) 0.042(4) Uiso 1 1 d D . . . .
N4 N 0.6226(8) 0.6089(9) 0.1702(8) 0.040(3) Uiso 1 1 d D . . . .
C16 C 0.6502(10) 0.6813(11) 0.2507(10) 0.058(4) Uiso 1 1 d D . . . .
H16 H 0.6519 0.7504 0.2276 0.070 Uiso 1 1 calc R U . . .
C17 C 0.6756(11) 0.6563(12) 0.3645(11) 0.061(4) Uiso 1 1 d D . . . .
H17 H 0.6960 0.7071 0.4173 0.073 Uiso 1 1 calc R U . . .
C18 C 0.6704(11) 0.5548(11) 0.3988(11) 0.056(4) Uiso 1 1 d D . . . .
H18 H 0.6848 0.5366 0.4768 0.067 Uiso 1 1 calc R U . . .
C19 C 0.6443(10) 0.4803(11) 0.3202(10) 0.052(4) Uiso 1 1 d D . . . .
H19 H 0.6443 0.4110 0.3431 0.062 Uiso 1 1 calc R U . . .
C20 C 0.6173(10) 0.5080(10) 0.2038(10) 0.039(3) Uiso 1 1 d D . . . .
N6 N 0.5804(8) 0.4451(11) 0.1196(9) 0.038(3) Uiso 1 1 d . . . . .
N5 N 0.5819(9) 0.4445(11) -0.1195(9) 0.038(3) Uiso 1 1 d . . . . .
Cl1 Cl 0.6838(2) 0.8156(3) 0.0065(4) 0.0509(9) Uani 1 1 d . . . . .
Co1 Co 0.58787(11) 0.65413(13) 0.00484(18) 0.0361(5) Uani 1 1 d . . . . .
Co2 Co 0.5000 0.5000 0.0011(2) 0.0317(6) Uani 1 2 d S T P . .
C21A C 0.040(4) 0.500(5) 0.312(5) 0.066(12) Uiso 0.443(11) 1 d . U P A -1
H21A H 0.0408 0.4353 0.3561 0.079 Uiso 0.443(11) 1 calc R U P A -1
H21B H 0.0677 0.5534 0.3609 0.079 Uiso 0.443(11) 1 calc R U P A -1
Cl2A Cl 0.1081(9) 0.4854(12) 0.1774(11) 0.096(5) Uiso 0.443(11) 1 d . U P A -1
Cl3A Cl -0.0800(14) 0.5330(17) 0.2768(13) 0.112(5) Uiso 0.443(11) 1 d . U P A -1
C21B C 0.093(14) 0.550(10) 0.26(3) 0.09(2) Uiso 0.057(11) 1 d D U P A -2
H21C H 0.0939 0.5853 0.1786 0.103 Uiso 0.057(11) 1 calc R U P A -2
H21D H 0.1372 0.5837 0.3091 0.103 Uiso 0.057(11) 1 calc R U P A -2
Cl2B Cl 0.114(8) 0.414(9) 0.242(9) 0.091(18) Uiso 0.057(11) 1 d D U P A -2
Cl3B Cl -0.026(11) 0.542(8) 0.316(10) 0.074(18) Uiso 0.057(11) 1 d D U P A -2

loop_
_atom_site_aniso_label
_atom_site_aniso_U_11
_atom_site_aniso_U_22
_atom_site_aniso_U_33
_atom_site_aniso_U_23
_atom_site_aniso_U_13
_atom_site_aniso_U_12
Cl1 0.049(3) 0.042(3) 0.0616(15) 0.001(3) 0.002(3) -0.0111(13)
Co1 0.0367(16) 0.0314(16) 0.0403(7) -0.0002(12) 0.0002(12) 0.0011(6)
Co2 0.0294(19) 0.028(2) 0.0378(10) 0.000 0.000 0.0001(8)

loop_
_atom_type_symbol
_atom_type_description
_atom_type_scat_dispersion_real
_atom_type_scat_dispersion_imag
_atom_type_scat_source
C C 0.0033 0.0016 'International Tables Vol C Tables 4.2.6.8 and 6.1.1.4'
H H 0.0000 0.0000 'International Tables Vol C Tables 4.2.6.8 and 6.1.1.4'
N N 0.0061 0.0033 'International Tables Vol C Tables 4.2.6.8 and 6.1.1.4'
Cl Cl 0.1484 0.1585 'International Tables Vol C Tables 4.2.6.8 and 6.1.1.4'
Co Co 0.3494 0.9721 'International Tables Vol C Tables 4.2.6.8 and 6.1.1.4'

loop_
_geom_angle_atom_site_label_1
_geom_angle_atom_site_label_2
_geom_angle_atom_site_label_3
_geom_angle
_geom_angle_site_symmetry_1
_geom_angle_site_symmetry_3
C1 N1 C5 118.6(9) . .
C1 N1 Co1 122.0(7) . .
C5 N1 Co1 119.2(7) . .
N1 C1 C2 120.8(11) . .
N5 C1 N1 115.7(10) 2_665 .
N5 C1 C2 123.6(11) 2_665 .
C3 C2 C1 120.0(12) . .
C2 C3 C4 118.7(11) . .
C5 C4 C3 120.9(13) . .
C4 C5 N1 121.0(11) . .
C6 N2 Co1 119.7(10) . .
C10 N2 C6 119.7(11) . .
C10 N2 Co1 120.4(8) . .
N2 C6 C7 117.5(13) . .
N2 C6 N6 115.8(11) . 2_665
C7 C6 N6 126.5(12) . 2_665
C8 C7 C6 122.3(13) . .
C7 C8 C9 119.8(14) . .
C8 C9 C10 117.6(14) . .
N2 C10 C9 122.9(12) . .
C11 N3 Co1 118.3(9) . .
C15 N3 C11 120.1(11) . .
C15 N3 Co1 121.6(9) . .
N3 C11 C12 120.2(14) . .
C13 C12 C11 119.2(15) . .
C12 C13 C14 121.9(15) . .
C13 C14 C15 118.1(14) . .
N3 C15 C14 120.3(12) . .
N3 C15 N5 115.7(11) . .
N5 C15 C14 123.9(13) . .
C16 N4 C20 119.3(10) . .
C16 N4 Co1 119.1(9) . .
C20 N4 Co1 121.5(8) . .
N4 C16 C17 122.5(13) . .
C16 C17 C18 118.4(13) . .
C19 C18 C17 120.7(12) . .
C18 C19 C20 119.9(13) . .
N4 C20 C19 119.2(11) . .
N6 C20 N4 113.7(10) . .
N6 C20 C19 127.0(13) . .
C6 N6 Co2 118.1(8) 2_665 .
C20 N6 C6 121.9(11) . 2_665
C20 N6 Co2 120.0(11) . .
C1 N5 C15 126.0(11) 2_665 .
C1 N5 Co2 116.6(9) 2_665 .
C15 N5 Co2 117.4(9) . .
N1 Co1 Cl1 95.9(3) . .
N1 Co1 Co2 83.9(3) . .
N2 Co1 N1 88.6(4) . .
N2 Co1 N3 171.2(5) . .
N2 Co1 N4 89.3(4) . .
N2 Co1 Cl1 94.8(4) . .
N2 Co1 Co2 86.4(4) . .
N3 Co1 N1 90.3(4) . .
N3 Co1 N4 90.0(4) . .
N3 Co1 Cl1 94.1(4) . .
N3 Co1 Co2 84.7(3) . .
N4 Co1 N1 167.9(4) . .
N4 Co1 Cl1 96.1(3) . .
N4 Co1 Co2 84.1(3) . .
Co2 Co1 Cl1 178.77(12) . .
N6 Co2 N6 90.1(7) 2_665 .
N6 Co2 N5 90.0(4) . .
N6 Co2 N5 179.8(7) 2_665 .
N6 Co2 N5 179.8(7) . 2_665
N6 Co2 N5 90.0(4) 2_665 2_665
N6 Co2 Co1 89.1(4) . 2_665
N6 Co2 Co1 89.5(4) 2_665 2_665
N6 Co2 Co1 89.5(4) . .
N6 Co2 Co1 89.1(4) 2_665 .
N5 Co2 N5 90.0(7) . 2_665
N5 Co2 Co1 90.7(4) . 2_665
N5 Co2 Co1 90.8(4) 2_665 2_665
N5 Co2 Co1 90.7(4) 2_665 .
N5 Co2 Co1 90.8(4) . .
Co1 Co2 Co1 177.95(16) 2_665 .
Cl3A C21A Cl2A 110(3) . .
Cl2B C21B Cl3B 97(6) . .

loop_
_geom_bond_atom_site_label_1
_geom_bond_atom_site_label_2
_geom_bond_distance
_geom_bond_site_symmetry_2
N1 C1 1.350(12) .
N1 C5 1.372(12) .
N1 Co1 2.015(9) .
C1 C2 1.392(13) .
C1 N5 1.346(16) 2_665
C2 C3 1.363(13) .
C3 C4 1.368(14) .
C4 C5 1.356(13) .
N2 C6 1.360(13) .
N2 C10 1.352(13) .
N2 Co1 1.978(11) .
C6 C7 1.382(14) .
C6 N6 1.384(16) 2_665
C7 C8 1.356(14) .
C8 C9 1.361(14) .
C9 C10 1.373(14) .
N3 C11 1.366(13) .
N3 C15 1.361(13) .
N3 Co1 1.996(12) .
C11 C12 1.387(15) .
C12 C13 1.354(15) .
C13 C14 1.369(14) .
C14 C15 1.400(14) .
C15 N5 1.382(17) .
N4 C16 1.358(13) .
N4 C20 1.358(12) .
N4 Co1 2.008(10) .
C16 C17 1.366(13) .
C17 C18 1.368(14) .
C18 C19 1.356(13) .
C19 C20 1.408(13) .
C20 N6 1.350(17) .
N6 C6 1.384(16) 2_665
N6 Co2 1.885(11) .
N5 C1 1.346(16) 2_665
N5 Co2 1.917(11) .
Cl1 Co1 2.482(4) .
Co1 Co2 2.3414(17) .
Co2 N6 1.885(11) 2_665
Co2 N5 1.917(11) 2_665
Co2 Co1 2.3414(17) 2_665
C21A Cl2A 1.80(6) .
C21A Cl3A 1.78(5) .
C21B Cl2B 1.80(7) .
C21B Cl3B 1.81(7) .

loop_
_geom_torsion_atom_site_label_1
_geom_torsion_atom_site_label_2
_geom_torsion_atom_site_label_3
_geom_torsion_atom_site_label_4
_geom_torsion
_geom_torsion_site_symmetry_1
_geom_torsion_site_symmetry_4
N1 C1 C2 C3 0.7(18) . .
C1 N1 C5 C4 2(2) . .
C1 C2 C3 C4 0(2) . .
C2 C3 C4 C5 0(3) . .
C3 C4 C5 N1 -1(2) . .
C5 N1 C1 C2 -1.6(16) . .
C5 N1 C1 N5 178.0(13) . 2_665
N2 C6 C7 C8 -1.4(17) . .
C6 N2 C10 C9 4.1(18) . .
C6 C7 C8 C9 4(2) . .
C6 N6 Co2 N6 122.7(11) 2_665 2_665
C6 N6 Co2 N5 -57.5(8) 2_665 .
C6 N6 Co2 Co1 33.2(8) 2_665 2_665
C6 N6 Co2 Co1 -148.2(8) 2_665 .
C7 C8 C9 C10 -2(2) . .
C8 C9 C10 N2 -2(2) . .
C10 N2 C6 C7 -2.5(14) . .
C10 N2 C6 N6 174.6(10) . 2_665
N3 C11 C12 C13 0.8(18) . .
N3 C15 N5 C1 157.1(13) . 2_665
N3 C15 N5 Co2 -19.4(14) . .
C11 N3 C15 C14 -5.9(17) . .
C11 N3 C15 N5 170.7(10) . .
C11 C12 C13 C14 -2(2) . .
C12 C13 C14 C15 0(2) . .
C13 C14 C15 N3 4(2) . .
C13 C14 C15 N5 -172.1(13) . .
C14 C15 N5 C1 -26(2) . 2_665
C14 C15 N5 Co2 157.1(11) . .
C15 N3 C11 C12 3.3(15) . .
N4 C16 C17 C18 -1.9(17) . .
N4 C20 N6 C6 158.1(11) . 2_665
N4 C20 N6 Co2 -23.9(15) . .
C16 N4 C20 C19 -2.6(18) . .
C16 N4 C20 N6 174.0(11) . .
C16 C17 C18 C19 3(2) . .
C17 C18 C19 C20 -4(2) . .
C18 C19 C20 N4 3(2) . .
C18 C19 C20 N6 -172.6(14) . .
C19 C20 N6 C6 -26(2) . 2_665
C19 C20 N6 Co2 152.4(12) . .
C20 N4 C16 C17 1.8(17) . .
C20 N6 Co2 N6 -55.4(8) . 2_665
C20 N6 Co2 N5 124.5(11) . .
C20 N6 Co2 Co1 33.7(10) . .
C20 N6 Co2 Co1 -144.9(10) . 2_665
N6 C6 C7 C8 -178.2(11) 2_665 .
N5 C1 C2 C3 -178.8(14) 2_665 .
Co1 N1 C1 C2 -176.2(9) . .
Co1 N1 C1 N5 3.3(15) . 2_665
Co1 N1 C5 C4 176.4(11) . .
Co1 N2 C6 C7 -177.7(8) . .
Co1 N2 C6 N6 -0.6(13) . 2_665
Co1 N2 C10 C9 179.3(11) . .
Co1 N3 C11 C12 -178.5(10) . .
Co1 N3 C15 C14 176.1(9) . .
Co1 N3 C15 N5 -7.3(15) . .
Co1 N4 C16 C17 -179.4(10) . .
Co1 N4 C20 C19 178.8(10) . .
Co1 N4 C20 N6 -4.7(16) . .
